data_1519320
loop_
_publ_author_name
'Kilburn, J. D.'
'Hursthouse, Michael B.'
'Coles, Simon J.'
'Berry, M. B.'
'Patient, L.'

_publ_section_title
;
 3,5-Dimethyl-8-((p-toluenesulfonato)amino)-8-azabicyclo(3.2.1)oct-2-ene
;
_journal_name_full 'Crystal Structure Report Archive'
_journal_page_first 87
_journal_year 2001
_chemical_formula_sum 'C16 H22 N2 O2 S'
_chemical_formula_weight 306.42
_space_group_IT_number 15
_symmetry_cell_setting monoclinic
_symmetry_space_group_name_Hall '-C 2yc'
_symmetry_space_group_name_H-M 'C 1 2/c 1'
_atom_sites_solution_hydrogens geom
_atom_sites_solution_primary direct
_atom_sites_solution_secondary difmap
_cell_angle_alpha 90.00
_cell_angle_beta 93.811(3)
_cell_angle_gamma 90.00
_cell_formula_units_Z 8
_cell_length_a 12.8588(2)
_cell_length_b 10.7382(2)
_cell_length_c 23.1122(4)
_cell_measurement_reflns_used 7530
_cell_measurement_temperature 120(2)
_cell_measurement_theta_max 27.48
_cell_measurement_theta_min 2.91
_cell_volume 3184.28(10)
_computing_cell_refinement 'DENZO (Otwinowski & Minor, 1997) & COLLECT (Hooft, 1998)'
_computing_data_collection 'COLLECT (Hooft, 1998)'
_computing_data_reduction 'DENZO (Otwinowski & Minor, 1997) & COLLECT (Hooft, 1998)'
_computing_structure_refinement 'SHELXL-97 (Sheldrick, 1997)'
_computing_structure_solution 'SHELXS-97 (Sheldrick, 1990)'
_diffrn_ambient_temperature 120(2)
_diffrn_detector_area_resol_mean 9.091
_diffrn_measured_fraction_theta_full 0.990
_diffrn_measured_fraction_theta_max 0.990
_diffrn_measurement_device_type 'Bruker-Nonius KappaCCD'
_diffrn_measurement_method '\F & \w scans'
_diffrn_radiation_monochromator graphite
_diffrn_radiation_source 'Bruker-Nonius FR591 rotating anode'
_diffrn_radiation_type MoK\a
_diffrn_radiation_wavelength 0.71073
_diffrn_reflns_av_R_equivalents 0.0554
_diffrn_reflns_av_sigmaI/netI 0.0544
_diffrn_reflns_limit_h_max 15
_diffrn_reflns_limit_h_min -15
_diffrn_reflns_limit_k_max 12
_diffrn_reflns_limit_k_min -12
_diffrn_reflns_limit_l_max 27
_diffrn_reflns_limit_l_min -27
_diffrn_reflns_number 8166
_diffrn_reflns_theta_full 25.03
_diffrn_reflns_theta_max 25.03
_diffrn_reflns_theta_min 2.98
_exptl_absorpt_coefficient_mu 0.210
_exptl_absorpt_correction_T_max 0.9593
_exptl_absorpt_correction_T_min 0.9593
_exptl_absorpt_correction_type multi-scan
_exptl_absorpt_process_details 'SORTAV (Blessing, 1998)'
_exptl_crystal_colour colourless
_exptl_crystal_density_diffrn 1.278
_exptl_crystal_density_method 'not measured'
_exptl_crystal_description block
_exptl_crystal_F_000 1312
_exptl_crystal_size_max 0.20
_exptl_crystal_size_mid 0.20
_exptl_crystal_size_min 0.20
_refine_diff_density_max 0.242
_refine_diff_density_min -0.371
_refine_diff_density_rms 0.050
_refine_ls_extinction_coef 0.0023(5)
_refine_ls_extinction_expression Fc^*^=kFc[1+0.001xFc^2^\l^3^/sin(2\q)]^-1/4^
_refine_ls_extinction_method SHELXL
_refine_ls_goodness_of_fit_ref 1.055
_refine_ls_matrix_type full
_refine_ls_number_parameters 279
_refine_ls_number_reflns 2784
_refine_ls_number_restraints 0
_refine_ls_restrained_S_all 1.055
_refine_ls_R_factor_all 0.0492
_refine_ls_R_factor_gt 0.0376
_refine_ls_shift/su_max 0.004
_refine_ls_shift/su_mean 0.001
_refine_ls_structure_factor_coef Fsqd
_refine_ls_weighting_details 'calc w=1/[\s^2^(Fo^2^)+(0.0493P)^2^+0.7825P] where P=(Fo^2^+2Fc^2^)/3'
_refine_ls_weighting_scheme calc
_refine_ls_wR_factor_gt 0.0928
_refine_ls_wR_factor_ref 0.0986
_reflns_number_gt 2306
_reflns_number_total 2784
_reflns_threshold_expression >2sigma(I)
_cod_data_source_file eCrystal-87.cif
_cod_data_source_block 01sot057
_cod_depositor_comments
;
Citation :
Kilburn, J. D. and Hursthouse, Michael B. and Coles, Simon J. and 
Berry, M. B. and Patient, L. (2001) 
University of Southampton, Crystal Structure Report Archive. 
(doi:10.5258/ecrystals/87)

More at:
http://ecrystals.chem.soton.ac.uk/87/

The following automatic conversions were performed:

'_symmetry_cell_setting' value 'Monoclinic' changed to 'monoclinic'
according to the built-in table from CIF Core dictionary named
'cif_core.dic' version 2.4.1 from 2010-06-29.

Automatic conversion script
Id: cif_fix_values 3105 2015-03-04 15:46:00Z robertas 
;
_cod_original_cell_volume 3184.28(9)
_cod_original_sg_symbol_H-M C2/c
_cod_database_code 1519320

loop_
_symmetry_equiv_pos_as_xyz
'x, y, z'
'-x, y, -z+1/2'
'x+1/2, y+1/2, z'
'-x+1/2, y+1/2, -z+1/2'
'-x, -y, -z'
'x, -y, z-1/2'
'-x+1/2, -y+1/2, -z'
'x+1/2, -y+1/2, z-1/2'

loop_
_atom_site_label
_atom_site_type_symbol
_atom_site_fract_x
_atom_site_fract_y
_atom_site_fract_z
_atom_site_U_iso_or_equiv
_atom_site_adp_type
_atom_site_occupancy
_atom_site_symmetry_multiplicity
_atom_site_calc_flag
_atom_site_refinement_flags
_atom_site_disorder_assembly
_atom_site_disorder_group
S1 S 0.43208(3) 0.01335(4) 0.341113(16) 0.01980(18) Uani 1 1 d . . .
N1 N 0.53206(11) -0.06940(15) 0.32441(6) 0.0192(4) Uani 1 1 d . . .
N2 N 0.58695(10) -0.13013(14) 0.37203(5) 0.0194(4) Uani 1 1 d . . .
O1 O 0.36349(9) -0.06334(12) 0.37163(5) 0.0256(3) Uani 1 1 d . . .
O2 O 0.39592(9) 0.06968(13) 0.28698(5) 0.0263(3) Uani 1 1 d . . .
C1 C 0.6453(2) 0.3823(3) 0.50715(11) 0.0460(6) Uani 1 1 d . . .
C2 C 0.58623(15) 0.29496(19) 0.46560(8) 0.0291(5) Uani 1 1 d . . .
C3 C 0.52525(14) 0.20004(18) 0.48614(8) 0.0256(4) Uani 1 1 d . . .
C4 C 0.47310(14) 0.11720(18) 0.44827(7) 0.0223(4) Uani 1 1 d . . .
C5 C 0.48182(13) 0.12978(17) 0.38905(7) 0.0199(4) Uani 1 1 d . . .
C6 C 0.54001(15) 0.2262(2) 0.36772(8) 0.0313(5) Uani 1 1 d . . .
C7 C 0.59203(17) 0.3075(2) 0.40585(8) 0.0360(5) Uani 1 1 d . . .
C8 C 0.68679(13) -0.06908(18) 0.39223(7) 0.0214(4) Uani 1 1 d . . .
C9 C 0.72957(15) -0.16644(19) 0.43597(7) 0.0249(4) Uani 1 1 d . . .
C10 C 0.69300(15) -0.29103(19) 0.40801(8) 0.0261(4) Uani 1 1 d . . .
C11 C 0.62103(13) -0.25655(17) 0.35427(7) 0.0216(4) Uani 1 1 d . . .
C12 C 0.68281(14) -0.24522(19) 0.29947(7) 0.0253(4) Uani 1 1 d . . .
C13 C 0.75725(14) -0.13684(19) 0.30088(7) 0.0265(5) Uani 1 1 d . . .
C14 C 0.75796(15) -0.05402(19) 0.34356(7) 0.0255(4) Uani 1 1 d . . .
C15 C 0.82754(18) -0.1270(3) 0.25181(9) 0.0392(6) Uani 1 1 d . . .
C16 C 0.52886(16) -0.3424(2) 0.34442(9) 0.0296(5) Uani 1 1 d . . .
H1A H 0.702(2) 0.410(3) 0.4907(10) 0.057(8) Uiso 1 1 d . . .
H1B H 0.598(2) 0.447(3) 0.5213(11) 0.076(9) Uiso 1 1 d . . .
H1C H 0.670(2) 0.339(3) 0.5451(12) 0.071(8) Uiso 1 1 d . . .
H1N H 0.5671(17) -0.031(2) 0.3012(9) 0.034(6) Uiso 1 1 d . . .
H3 H 0.5172(14) 0.1885(19) 0.5252(9) 0.029(5) Uiso 1 1 d . . .
H4 H 0.4309(14) 0.0489(19) 0.4624(7) 0.020(5) Uiso 1 1 d . . .
H6 H 0.5465(15) 0.234(2) 0.3280(9) 0.034(5) Uiso 1 1 d . . .
H7 H 0.6374(19) 0.369(3) 0.3920(10) 0.057(7) Uiso 1 1 d . . .
H8 H 0.6719(13) 0.0119(18) 0.4095(7) 0.015(4) Uiso 1 1 d . . .
H9A H 0.8070(14) -0.1644(17) 0.4408(7) 0.019(4) Uiso 1 1 d . . .
H9B H 0.7000(14) -0.1529(18) 0.4724(9) 0.026(5) Uiso 1 1 d . . .
H10A H 0.6525(16) -0.339(2) 0.4354(9) 0.037(6) Uiso 1 1 d . . .
H10B H 0.7531(15) -0.3438(19) 0.3981(7) 0.027(5) Uiso 1 1 d . . .
H12A H 0.7199(16) -0.321(2) 0.2924(8) 0.041(6) Uiso 1 1 d . . .
H12B H 0.6356(15) -0.235(2) 0.2651(9) 0.034(5) Uiso 1 1 d . . .
H14 H 0.8069(15) 0.0101(19) 0.3421(8) 0.025(5) Uiso 1 1 d . . .
H15A H 0.7876(17) -0.127(2) 0.2143(10) 0.043(6) Uiso 1 1 d . . .
H15B H 0.875(2) -0.201(3) 0.2526(10) 0.061(8) Uiso 1 1 d . . .
H15C H 0.871(2) -0.046(3) 0.2556(9) 0.055(7) Uiso 1 1 d . . .
H16A H 0.5542(17) -0.423(2) 0.3326(8) 0.040(6) Uiso 1 1 d . . .
H16B H 0.4803(16) -0.309(2) 0.3109(9) 0.039(6) Uiso 1 1 d . . .
H16C H 0.4912(15) -0.3485(19) 0.3791(9) 0.031(5) Uiso 1 1 d . . .

loop_
_atom_site_aniso_label
_atom_site_aniso_U_11
_atom_site_aniso_U_22
_atom_site_aniso_U_33
_atom_site_aniso_U_23
_atom_site_aniso_U_13
_atom_site_aniso_U_12
S1 0.0186(3) 0.0233(3) 0.0172(2) -0.00222(17) -0.00128(16) 0.00629(19)
N1 0.0205(8) 0.0236(9) 0.0133(7) 0.0018(6) -0.0002(6) 0.0067(7)
N2 0.0202(8) 0.0228(9) 0.0146(7) 0.0004(6) -0.0042(5) 0.0073(6)
O1 0.0216(7) 0.0282(8) 0.0272(7) -0.0027(5) 0.0035(5) -0.0001(6)
O2 0.0283(7) 0.0303(8) 0.0193(6) -0.0013(5) -0.0061(5) 0.0130(6)
C1 0.0549(16) 0.0392(15) 0.0429(13) -0.0106(11) -0.0035(12) -0.0144(13)
C2 0.0342(11) 0.0230(11) 0.0297(10) -0.0027(8) -0.0019(8) 0.0011(9)
C3 0.0318(10) 0.0277(11) 0.0175(9) -0.0030(8) 0.0020(7) 0.0034(8)
C4 0.0229(9) 0.0221(11) 0.0221(9) 0.0007(8) 0.0034(7) 0.0039(8)
C5 0.0199(9) 0.0208(10) 0.0188(8) -0.0001(7) 0.0000(6) 0.0073(8)
C6 0.0409(12) 0.0332(12) 0.0197(9) 0.0044(8) 0.0023(8) -0.0032(10)
C7 0.0459(13) 0.0270(12) 0.0352(11) 0.0056(9) 0.0032(9) -0.0109(10)
C8 0.0207(9) 0.0224(11) 0.0205(9) -0.0024(7) -0.0031(7) 0.0026(8)
C9 0.0244(10) 0.0320(12) 0.0176(9) 0.0007(8) -0.0037(7) 0.0060(8)
C10 0.0278(10) 0.0271(11) 0.0226(9) 0.0032(8) -0.0029(8) 0.0075(9)
C11 0.0224(9) 0.0212(10) 0.0206(9) -0.0005(7) -0.0024(7) 0.0077(8)
C12 0.0268(10) 0.0288(11) 0.0200(9) -0.0031(8) -0.0013(7) 0.0109(9)
C13 0.0214(9) 0.0351(12) 0.0230(9) 0.0081(8) 0.0008(7) 0.0122(9)
C14 0.0203(10) 0.0294(11) 0.0264(9) 0.0065(8) -0.0016(7) 0.0024(9)
C15 0.0361(12) 0.0526(16) 0.0301(11) 0.0101(10) 0.0114(9) 0.0147(12)
C16 0.0320(11) 0.0255(12) 0.0304(11) -0.0003(9) -0.0037(9) 0.0027(9)

loop_
_atom_type_symbol
_atom_type_description
_atom_type_scat_dispersion_real
_atom_type_scat_dispersion_imag
_atom_type_scat_source
C C 0.0033 0.0016 'International Tables Vol C Tables 4.2.6.8 and 6.1.1.4'
H H 0.0000 0.0000 'International Tables Vol C Tables 4.2.6.8 and 6.1.1.4'
N N 0.0061 0.0033 'International Tables Vol C Tables 4.2.6.8 and 6.1.1.4'
O O 0.0106 0.0060 'International Tables Vol C Tables 4.2.6.8 and 6.1.1.4'
S S 0.1246 0.1234 'International Tables Vol C Tables 4.2.6.8 and 6.1.1.4'

loop_
_geom_angle_atom_site_label_1
_geom_angle_atom_site_label_2
_geom_angle_atom_site_label_3
_geom_angle
_geom_angle_site_symmetry_1
_geom_angle_site_symmetry_3
O1 S1 O2 119.85(8) . .
O1 S1 N1 109.00(8) . .
O2 S1 N1 103.74(7) . .
O1 S1 C5 108.01(8) . .
O2 S1 C5 109.35(8) . .
N1 S1 C5 106.06(8) . .
N2 N1 S1 115.11(11) . .
N1 N2 C8 114.40(14) . .
N1 N2 C11 110.07(12) . .
C8 N2 C11 102.94(13) . .
C3 C2 C7 118.55(17) . .
C3 C2 C1 120.64(18) . .
C7 C2 C1 120.80(19) . .
C4 C3 C2 120.97(16) . .
C5 C4 C3 119.48(18) . .
C6 C5 C4 120.28(16) . .
C6 C5 S1 119.21(13) . .
C4 C5 S1 120.10(14) . .
C7 C6 C5 119.66(17) . .
C6 C7 C2 121.02(19) . .
N2 C8 C14 111.57(14) . .
N2 C8 C9 99.84(14) . .
C14 C8 C9 110.92(15) . .
C8 C9 C10 103.24(13) . .
C11 C10 C9 106.16(15) . .
N2 C11 C16 110.82(15) . .
N2 C11 C10 99.68(13) . .
C16 C11 C10 113.47(16) . .
N2 C11 C12 109.30(15) . .
C16 C11 C12 111.52(15) . .
C10 C11 C12 111.42(15) . .
C13 C12 C11 113.84(15) . .
C14 C13 C15 122.7(2) . .
C14 C13 C12 120.44(17) . .
C15 C13 C12 116.89(18) . .
C13 C14 C8 120.58(19) . .

loop_
_geom_bond_atom_site_label_1
_geom_bond_atom_site_label_2
_geom_bond_distance
_geom_bond_site_symmetry_2
S1 O1 1.4270(13) .
S1 O2 1.4388(12) .
S1 N1 1.6301(15) .
S1 C5 1.7622(17) .
N1 N2 1.4254(18) .
N2 C8 1.489(2) .
N2 C11 1.492(2) .
C1 C2 1.510(3) .
C2 C3 1.389(3) .
C2 C7 1.394(3) .
C3 C4 1.389(3) .
C4 C5 1.387(2) .
C5 C6 1.387(3) .
C6 C7 1.381(3) .
C8 C14 1.505(3) .
C8 C9 1.531(2) .
C9 C10 1.545(3) .
C10 C11 1.544(2) .
C11 C16 1.507(3) .
C11 C12 1.544(2) .
C12 C13 1.506(3) .
C13 C14 1.328(3) .
C13 C15 1.500(3) .

loop_
_geom_hbond_atom_site_label_D
_geom_hbond_atom_site_label_H
_geom_hbond_atom_site_label_A
_geom_hbond_distance_DH
_geom_hbond_distance_HA
_geom_hbond_distance_DA
_geom_hbond_angle_DHA
_geom_hbond_site_symmetry_A
N1 H1N O2 0.83(2) 2.38(2) 3.167(2) 157.4(19) 2_655
